data_4321068
loop_
_publ_author_name
'Prabodha Wijetunge'
'Chandrika P. Kulatilleke'
'Luke T. Dressel'
'Mary Jane Heeg'
'L. A. Ochrymowycz'
'D. B. Rorabacher'

_publ_section_title
;
 Effect of Conformational Constraints on Gated Electron-Transfer Kinetics.
 3. Copper(II/I) Complexes with cis- and
 trans-Cyclopentanediyl-1,4,8,11-tetrathiacyclotetradecane1
;
_journal_name_full 'Inorganic Chemistry'
_journal_page_first 2897
_journal_page_last 2905
_journal_paper_doi 10.1021/ic0000909
_journal_volume 39
_journal_year 2000
_chemical_formula_sum 'C13 H24 Cl Cu O4 S4'
_chemical_formula_weight 471.55
_chemical_name_systematic
;
 ?
;
_space_group_IT_number 14
_symmetry_cell_setting monoclinic
_symmetry_space_group_name_Hall '-P 2yn'
_symmetry_space_group_name_H-M 'P 1 21/n 1'
_atom_sites_solution_hydrogens geom
_atom_sites_solution_primary direct
_atom_sites_solution_secondary difmap
_audit_creation_method SHELXL
_cell_angle_alpha 90.00
_cell_angle_beta 116.4930(10)
_cell_angle_gamma 90.00
_cell_formula_units_Z 4
_cell_length_a 10.8299(7)
_cell_length_b 16.8538(10)
_cell_length_c 11.5157(7)
_cell_measurement_reflns_used 4959
_cell_measurement_temperature 295(2)
_cell_volume 1881.2(2)
_computing_cell_refinement 'Bruker SAINT'
_computing_data_collection 'Bruker SMART'
_computing_data_reduction 'Bruker SAINT'
_computing_molecular_graphics SHELXTL-Plus
_computing_publication_material SHELXL-93
_computing_structure_refinement 'SHELXL-93 (Sheldrick, 1993)'
_computing_structure_solution 'SHELXS-86 (Sheldrick, 1990)'
_diffrn_ambient_temperature 295(2)
_diffrn_measurement_device 'Bruker P4/CCD'
_diffrn_measurement_method 'SMART CCD'
_diffrn_radiation_monochromator graphite
_diffrn_radiation_source 'fine-focus sealed tube'
_diffrn_radiation_type MoK\a
_diffrn_radiation_wavelength 0.71073
_diffrn_reflns_av_R_equivalents 0.026
_diffrn_reflns_av_sigmaI/netI 0.0349
_diffrn_reflns_limit_h_max 12
_diffrn_reflns_limit_h_min -13
_diffrn_reflns_limit_k_max 21
_diffrn_reflns_limit_k_min 0
_diffrn_reflns_limit_l_max 15
_diffrn_reflns_limit_l_min 0
_diffrn_reflns_number 13017
_diffrn_reflns_theta_max 28.33
_diffrn_reflns_theta_min 2.15
_exptl_absorpt_coefficient_mu 1.761
_exptl_absorpt_correction_type multi-scan
_exptl_crystal_colour colorless
_exptl_crystal_density_diffrn 1.665
_exptl_crystal_description chunks
_exptl_crystal_F_000 976
_exptl_crystal_size_max 0.32
_exptl_crystal_size_mid 0.20
_exptl_crystal_size_min 0.15
_refine_diff_density_max 1.031
_refine_diff_density_min -0.734
_refine_diff_density_rms 0.082
_refine_ls_extinction_coef 0.0000(5)
_refine_ls_extinction_expression Fc^*^=kFc[1+0.001xFc^2^\l^3^/sin(2\q)]^-1/4^
_refine_ls_extinction_method SHELXL
_refine_ls_goodness_of_fit_all 0.941
_refine_ls_goodness_of_fit_obs 1.013
_refine_ls_matrix_type full
_refine_ls_number_parameters 236
_refine_ls_number_reflns 4393
_refine_ls_number_restraints 0
_refine_ls_restrained_S_all 0.944
_refine_ls_restrained_S_obs 1.013
_refine_ls_R_factor_all 0.0816
_refine_ls_R_factor_obs 0.0515
_refine_ls_shift/esd_max -2.694
_refine_ls_shift/esd_mean 0.051
_refine_ls_structure_factor_coef Fsqd
_refine_ls_weighting_details 'w=1/[\s^2^(Fo^2^)+(0.0833P)^2^+2.4602P] where P=(Fo^2^+2Fc^2^)/3'
_refine_ls_weighting_scheme calc
_refine_ls_wR_factor_all 0.1515
_refine_ls_wR_factor_obs 0.1336
_reflns_number_observed 3018
_reflns_number_total 4395
_reflns_observed_criterion >2sigma(I)
_cod_data_source_file ic0000909_1.cif
_cod_data_source_block cupe
_cod_depositor_comments
;
The following automatic conversions were performed:

'_exptl_absorpt_correction_type' value 'Multi-scan' changed to
'multi-scan' according to the built-in table from CIF Core dictionary
named 'cif_core.dic' version 2.4.1 from 2010-06-29.

Automatic conversion script
Id: cif_fix_values 1646 2011-03-28 12:23:43Z adriana 

The following automatic conversions were performed:

'_refine_ls_weighting_scheme' value 'calc
w=1/[\s^2^(Fo^2^)+(0.0833P)^2^+2.4602P] where P=(Fo^2^+2Fc^2^)/3' was
changed to 'calc'. New tag '_refine_ls_weighting_details' was
created. The value of the new tag was set to
'w=1/[\s^2^(Fo^2^)+(0.0833P)^2^+2.4602P] where P=(Fo^2^+2Fc^2^)/3'.

Automatic conversion script
Id: cif_fix_values 3143 2015-03-26 13:38:13Z robertas 
;
_cod_database_code 4321068

loop_
_symmetry_equiv_pos_as_xyz
'x, y, z'
'-x+1/2, y+1/2, -z+1/2'
'-x, -y, -z'
'x-1/2, -y-1/2, z-1/2'

loop_
_atom_site_aniso_label
_atom_site_aniso_U_11
_atom_site_aniso_U_22
_atom_site_aniso_U_33
_atom_site_aniso_U_23
_atom_site_aniso_U_13
_atom_site_aniso_U_12
Cu1 0.0525(3) 0.0585(3) 0.0264(2) -0.0012(2) 0.0103(2) -0.0051(2)
S1 0.0366(5) 0.0467(5) 0.0289(4) 0.0017(4) 0.0081(4) 0.0027(4)
S2 0.0418(5) 0.0705(7) 0.0342(5) 0.0011(5) 0.0053(4) -0.0144(5)
S3 0.0741(8) 0.0565(7) 0.0335(5) -0.0029(4) 0.0078(5) -0.0013(5)
S4 0.0392(5) 0.0658(7) 0.0444(5) 0.0076(5) 0.0138(4) 0.0087(5)
C1 0.039(2) 0.059(2) 0.029(2) 0.005(2) 0.012(2) 0.004(2)
C2 0.071(3) 0.088(4) 0.038(2) -0.004(2) 0.025(2) 0.013(3)
C3 0.075(3) 0.080(4) 0.074(3) 0.011(3) 0.046(3) 0.019(3)
C4 0.046(2) 0.096(4) 0.061(3) 0.020(3) 0.029(2) 0.012(2)
C5 0.043(2) 0.068(3) 0.036(2) 0.010(2) 0.017(2) -0.002(2)
C6 0.067(3) 0.068(3) 0.048(2) -0.001(2) 0.017(2) -0.005(2)
C7 0.085(4) 0.106(5) 0.055(3) -0.022(3) -0.009(3) 0.026(4)
C8 0.077(4) 0.167(8) 0.112(6) -0.093(6) 0.000(4) 0.006(5)
C9 0.070(6) 0.060(6) 0.019(3) 0.003(3) 0.014(4) 0.027(5)
C9' 0.114(13) 0.126(14) 0.072(9) -0.041(9) 0.053(9) -0.015(10)
C10 0.097(4) 0.075(3) 0.055(3) 0.000(2) 0.046(3) 0.014(3)
C11 0.039(2) 0.054(2) 0.050(2) 0.008(2) 0.016(2) -0.001(2)
C12 0.033(2) 0.045(2) 0.040(2) 0.001(2) 0.010(2) -0.0006(15)
C13 0.039(2) 0.049(2) 0.038(2) 0.001(2) 0.008(2) -0.005(2)
Cl1 0.0917(10) 0.0769(9) 0.0714(8) -0.0128(7) 0.0357(8) 0.0118(8)
O1 0.194(6) 0.077(3) 0.159(6) 0.006(3) 0.091(5) 0.020(4)
O2 0.187(6) 0.160(5) 0.115(4) 0.039(4) 0.082(4) 0.099(5)
O3 0.173(10) 0.085(6) 0.086(7) 0.017(5) 0.077(7) 0.046(6)
O4 0.077(9) 0.188(18) 0.365(35) -0.129(22) -0.009(16) -0.005(10)
O3' 0.283(24) 0.194(15) 0.128(12) -0.001(11) 0.136(15) -0.113(15)
O4' 0.064(5) 0.152(9) 0.060(5) 0.002(5) 0.026(4) -0.005(5)

loop_
_atom_site_label
_atom_site_type_symbol
_atom_site_fract_x
_atom_site_fract_y
_atom_site_fract_z
_atom_site_U_iso_or_equiv
_atom_site_thermal_displace_type
_atom_site_occupancy
_atom_site_calc_flag
_atom_site_refinement_flags
_atom_site_disorder_group
Cu1 Cu 0.49964(5) 0.18479(3) 0.70886(4) 0.0485(2) Uani 1 d . .
S1 S 0.40465(9) 0.10270(6) 0.52821(8) 0.0398(2) Uani 1 d . .
S2 S 0.60946(11) 0.25978(7) 0.61617(9) 0.0531(3) Uani 1 d . .
S3 S 0.10619(13) 0.40821(7) 0.37833(10) 0.0607(3) Uani 1 d . .
S4 S -0.10714(11) 0.25244(7) 0.31741(10) 0.0516(3) Uani 1 d . .
C1 C 0.4297(4) 0.1601(3) 0.4048(3) 0.0439(9) Uani 1 d . .
H1 H 0.3516(4) 0.1962(3) 0.3602(3) 0.053 Uiso 1 calc R .
C2 C 0.4471(5) 0.1061(3) 0.3055(4) 0.0654(13) Uani 1 d . .
H2A H 0.4103(5) 0.0537(3) 0.3056(4) 0.078 Uiso 1 calc R .
H2B H 0.3995(5) 0.1282(3) 0.2189(4) 0.078 Uiso 1 calc R .
C3 C 0.6029(6) 0.1021(3) 0.3484(5) 0.0715(14) Uani 1 d . .
H3A H 0.6333(6) 0.0473(3) 0.3581(5) 0.086 Uiso 1 calc R .
H3B H 0.6253(6) 0.1273(3) 0.2845(5) 0.086 Uiso 1 calc R .
C4 C 0.6727(5) 0.1452(3) 0.4772(5) 0.0657(13) Uani 1 d . .
H4A H 0.7581(5) 0.1699(3) 0.4882(5) 0.079 Uiso 1 calc R .
H4B H 0.6917(5) 0.1095(3) 0.5494(5) 0.079 Uiso 1 calc R .
C5 C 0.5644(4) 0.2073(3) 0.4649(4) 0.0491(10) Uani 1 d . .
H5 H 0.5609(4) 0.2464(3) 0.4005(4) 0.059 Uiso 1 calc R .
C6 C 0.5249(5) 0.3552(3) 0.5606(5) 0.0646(13) Uani 1 d . .
H6A H 0.5437(5) 0.3883(3) 0.6356(5) 0.078 Uiso 1 calc R .
H6B H 0.5644(5) 0.3812(3) 0.5098(5) 0.078 Uiso 1 calc R .
C7 C 0.3683(7) 0.3493(4) 0.4784(6) 0.098(2) Uani 1 d . .
H7A H 0.3518(7) 0.3328(4) 0.3920(6) 0.117 Uiso 1 calc R .
H7B H 0.3356(7) 0.3068(4) 0.5144(6) 0.117 Uiso 1 calc R .
C8 C 0.2868(7) 0.4143(5) 0.4650(8) 0.134(4) Uani 1 d . .
H8A H 0.3166(7) 0.4557(5) 0.4247(8) 0.161 Uiso 1 calc R .
H8B H 0.3078(7) 0.4326(5) 0.5517(8) 0.161 Uiso 1 calc R .
C9 C 0.0746(11) 0.3575(6) 0.5065(8) 0.052(3) Uani 0.50 d P 1
H9A H 0.1498(11) 0.3208(6) 0.5521(8) 0.062 Uiso 0.50 calc PR 1
H9B H 0.0771(11) 0.3971(6) 0.5686(8) 0.062 Uiso 0.50 calc PR 1
C9' C 0.0118(18) 0.3923(10) 0.4599(15) 0.100(5) Uani 0.50 d P 2
H9C H 0.0707(18) 0.4058(10) 0.5497(15) 0.120 Uiso 0.50 calc PR 2
H9D H -0.0619(18) 0.4312(10) 0.4280(15) 0.120 Uiso 0.50 calc PR 2
C10 C -0.0539(6) 0.3144(3) 0.4616(5) 0.0716(14) Uani 1 d . .
H10A H -0.1267(6) 0.3527(3) 0.4452(5) 0.086 Uiso 1 calc R 1
H10B H -0.0484(6) 0.2807(3) 0.5321(5) 0.086 Uiso 1 calc R 1
C11 C -0.0120(4) 0.1602(3) 0.3804(4) 0.0487(10) Uani 1 d . .
H11A H -0.0400(4) 0.1377(3) 0.4425(4) 0.058 Uiso 1 calc R .
H11B H -0.0377(4) 0.1228(3) 0.3093(4) 0.058 Uiso 1 calc R .
C12 C 0.1429(4) 0.1692(2) 0.4451(4) 0.0416(8) Uani 1 d . .
H12A H 0.1721(4) 0.1900(2) 0.5319(4) 0.050 Uiso 1 calc R .
H12B H 0.1687(4) 0.2076(2) 0.3969(4) 0.050 Uiso 1 calc R .
C13 C 0.2184(4) 0.0921(2) 0.4536(4) 0.0453(9) Uani 1 d . .
H13A H 0.1875(4) 0.0708(2) 0.3668(4) 0.054 Uiso 1 calc R .
H13B H 0.1940(4) 0.0542(2) 0.5033(4) 0.054 Uiso 1 calc R .
Cl1 Cl 0.5722(2) 0.42207(9) 0.24788(14) 0.0802(4) Uani 1 d . .
O1 O 0.5464(7) 0.3431(3) 0.2173(6) 0.139(2) Uani 1 d . .
O2 O 0.4760(7) 0.4613(4) 0.2780(5) 0.149(3) Uani 1 d . .
O3 O 0.5135(14) 0.4543(6) 0.1106(10) 0.107(3) Uani 0.50 d P 1
O4 O 0.6995(15) 0.4594(13) 0.3010(32) 0.250(16) Uani 0.50 d P 1
O3' O 0.6532(24) 0.4546(11) 0.2023(17) 0.185(9) Uani 0.50 d P 2
O4' O 0.6736(9) 0.4008(7) 0.3881(8) 0.092(3) Uani 0.50 d P 2

loop_
_atom_type_symbol
_atom_type_description
_atom_type_scat_dispersion_real
_atom_type_scat_dispersion_imag
_atom_type_scat_source
C C 0.0033 0.0016 'International Tables Vol C Tables 4.2.6.8 and 6.1.1.4'
H H 0.0000 0.0000 'International Tables Vol C Tables 4.2.6.8 and 6.1.1.4'
O O 0.0106 0.0060 'International Tables Vol C Tables 4.2.6.8 and 6.1.1.4'
S S 0.1246 0.1234 'International Tables Vol C Tables 4.2.6.8 and 6.1.1.4'
Cl Cl 0.1484 0.1585 'International Tables Vol C Tables 4.2.6.8 and 6.1.1.4'
Cu Cu 0.3201 1.2651 'International Tables Vol C Tables 4.2.6.8 and 6.1.1.4'

loop_
_geom_angle_atom_site_label_1
_geom_angle_atom_site_label_2
_geom_angle_atom_site_label_3
_geom_angle
_geom_angle_site_symmetry_1
_geom_angle_site_symmetry_3
_geom_angle_publ_flag
S2 Cu1 S4 119.23(5) . 4_666 ?
S2 Cu1 S1 91.48(4) . . ?
S4 Cu1 S1 129.10(4) 4_666 . ?
S2 Cu1 S3 125.79(5) . 4_666 ?
S4 Cu1 S3 92.00(5) 4_666 4_666 ?
S1 Cu1 S3 101.69(4) . 4_666 ?
C13 S1 C1 101.6(2) . . ?
C13 S1 Cu1 115.93(14) . . ?
C1 S1 Cu1 102.71(13) . . ?
C5 S2 C6 102.5(2) . . ?
C5 S2 Cu1 101.77(14) . . ?
C6 S2 Cu1 111.4(2) . . ?
C9' S3 C8 119.3(7) . . ?
C8 S3 C9 97.3(5) . . ?
C9' S3 Cu1 99.2(5) . 4_565 ?
C8 S3 Cu1 121.1(2) . 4_565 ?
C9 S3 Cu1 98.9(3) . 4_565 ?
C10 S4 C11 103.5(2) . . ?
C10 S4 Cu1 101.5(2) . 4_565 ?
C11 S4 Cu1 105.98(14) . 4_565 ?
C2 C1 C5 103.6(4) . . ?
C2 C1 S1 111.9(3) . . ?
C5 C1 S1 111.3(2) . . ?
C3 C2 C1 105.6(4) . . ?
C4 C3 C2 106.9(4) . . ?
C3 C4 C5 102.1(4) . . ?
C4 C5 C1 102.9(4) . . ?
C4 C5 S2 112.2(3) . . ?
C1 C5 S2 118.8(3) . . ?
C7 C6 S2 113.8(4) . . ?
C8 C7 C6 119.8(6) . . ?
C7 C8 S3 121.0(5) . . ?
C10 C9 S3 115.7(5) . . ?
C10 C9' S3 123.8(9) . . ?
C9 C10 S4 118.4(5) . . ?
C9' C10 S4 116.7(6) . . ?
C12 C11 S4 114.6(3) . . ?
C11 C12 C13 113.2(3) . . ?
C12 C13 S1 113.6(3) . . ?
O4 Cl1 O1 127.0(8) . . ?
O4 Cl1 O2 112.3(10) . . ?
O1 Cl1 O2 115.6(5) . . ?
O1 Cl1 O3' 113.3(9) . . ?
O2 Cl1 O3' 126.7(10) . . ?
O4 Cl1 O3 99.8(16) . . ?
O1 Cl1 O3 97.9(5) . . ?
O2 Cl1 O3 94.4(4) . . ?
O1 Cl1 O4' 90.6(5) . . ?
O2 Cl1 O4' 96.4(4) . . ?
O3' Cl1 O4' 102.9(10) . . ?

loop_
_geom_bond_atom_site_label_1
_geom_bond_atom_site_label_2
_geom_bond_distance
_geom_bond_site_symmetry_2
_geom_bond_publ_flag
Cu1 S2 2.2987(12) . ?
Cu1 S4 2.3041(13) 4_666 ?
Cu1 S1 2.3218(10) . ?
Cu1 S3 2.3638(12) 4_666 ?
S1 C13 1.815(4) . ?
S1 C1 1.837(4) . ?
S2 C5 1.816(4) . ?
S2 C6 1.821(5) . ?
S3 C9' 1.690(14) . ?
S3 C8 1.758(7) . ?
S3 C9 1.864(10) . ?
S3 Cu1 2.3638(12) 4_565 ?
S4 C10 1.823(5) . ?
S4 C11 1.827(4) . ?
S4 Cu1 2.3040(13) 4_565 ?
C1 C2 1.537(6) . ?
C1 C5 1.529(6) . ?
C2 C3 1.533(7) . ?
C3 C4 1.516(8) . ?
C4 C5 1.531(6) . ?
C6 C7 1.532(8) . ?
C7 C8 1.372(9) . ?
C9 C10 1.446(13) . ?
C9' C10 1.50(2) . ?
C11 C12 1.510(5) . ?
C12 C13 1.514(5) . ?
Cl1 O4 1.39(2) . ?
Cl1 O1 1.373(6) . ?
Cl1 O2 1.402(5) . ?
Cl1 O3' 1.325(13) . ?
Cl1 O3 1.517(10) . ?
Cl1 O4' 1.536(9) . ?

loop_
_geom_torsion_atom_site_label_1
_geom_torsion_atom_site_label_2
_geom_torsion_atom_site_label_3
_geom_torsion_atom_site_label_4
_geom_torsion
_geom_torsion_site_symmetry_1
_geom_torsion_site_symmetry_2
_geom_torsion_site_symmetry_3
_geom_torsion_site_symmetry_4
_geom_torsion_publ_flag
S2 Cu1 S1 C13 -125.25(15) . . . . ?
S4 Cu1 S1 C13 5.3(2) 4_666 . . . ?
S3 Cu1 S1 C13 107.7(2) 4_666 . . . ?
S2 Cu1 S1 C1 -15.39(13) . . . . ?
S4 Cu1 S1 C1 115.19(14) 4_666 . . . ?
S3 Cu1 S1 C1 -142.45(14) 4_666 . . . ?
S4 Cu1 S2 C5 -140.52(14) 4_666 . . . ?
S1 Cu1 S2 C5 -3.00(15) . . . . ?
S3 Cu1 S2 C5 102.57(15) 4_666 . . . ?
S4 Cu1 S2 C6 -31.9(2) 4_666 . . . ?
S1 Cu1 S2 C6 105.6(2) . . . . ?
S3 Cu1 S2 C6 -148.9(2) 4_666 . . . ?
C13 S1 C1 C2 -89.6(3) . . . . ?
Cu1 S1 C1 C2 150.1(3) . . . . ?
C13 S1 C1 C5 154.9(3) . . . . ?
Cu1 S1 C1 C5 34.7(3) . . . . ?
C5 C1 C2 C3 20.6(5) . . . . ?
S1 C1 C2 C3 -99.5(4) . . . . ?
C1 C2 C3 C4 6.1(5) . . . . ?
C2 C3 C4 C5 -30.2(5) . . . . ?
C3 C4 C5 C1 43.0(4) . . . . ?
C3 C4 C5 S2 171.8(3) . . . . ?
C2 C1 C5 C4 -39.5(4) . . . . ?
S1 C1 C5 C4 81.0(4) . . . . ?
C2 C1 C5 S2 -164.0(3) . . . . ?
S1 C1 C5 S2 -43.6(4) . . . . ?
C6 S2 C5 C4 152.2(3) . . . . ?
Cu1 S2 C5 C4 -92.4(3) . . . . ?
C6 S2 C5 C1 -87.8(4) . . . . ?
Cu1 S2 C5 C1 27.6(3) . . . . ?
C5 S2 C6 C7 58.9(5) . . . . ?
Cu1 S2 C6 C7 -49.2(5) . . . . ?
S2 C6 C7 C8 159.2(7) . . . . ?
C6 C7 C8 S3 -176.8(6) . . . . ?
C9' S3 C8 C7 95.9(10) . . . . ?
C9 S3 C8 C7 77.4(8) . . . . ?
Cu1 S3 C8 C7 -27.7(10) 4_565 . . . ?
C9' S3 C9 C10 58.3(12) . . . . ?
C8 S3 C9 C10 -157.7(6) . . . . ?
Cu1 S3 C9 C10 -34.5(7) 4_565 . . . ?
C8 S3 C9' C10 -104.9(12) . . . . ?
C9 S3 C9' C10 -62.9(16) . . . . ?
Cu1 S3 C9' C10 28.9(14) 4_565 . . . ?
S3 C9 C10 C9' -52.6(10) . . . . ?
S3 C9 C10 S4 43.9(8) . . . . ?
S3 C9' C10 C9 71.7(15) . . . . ?
S3 C9' C10 S4 -30.5(17) . . . . ?
C11 S4 C10 C9 82.8(6) . . . . ?
Cu1 S4 C10 C9 -26.9(6) 4_565 . . . ?
C11 S4 C10 C9' 121.9(9) . . . . ?
Cu1 S4 C10 C9' 12.2(9) 4_565 . . . ?
C10 S4 C11 C12 -60.6(4) . . . . ?
Cu1 S4 C11 C12 45.8(3) 4_565 . . . ?
S4 C11 C12 C13 -159.8(3) . . . . ?
C11 C12 C13 S1 178.8(3) . . . . ?
C1 S1 C13 C12 -69.0(3) . . . . ?
Cu1 S1 C13 C12 41.5(3) . . . . ?
